data_7060866
loop_
_publ_author_name
'Fra\<nov\'a, Paula'
'Marchal\'in, \<Stefan'
'\<Saf\'a\<r, Peter'
'Cve\<cko, Matej'
'Moncol, J\'an'
'\<Z\'idekov\'a, Ivana'
'Othman, Mohamed'
'Da\"ich, Adam'

_publ_section_title
;
 Smart and concise entry to chiral
 spiro[cyclopentane-indolizidine]-tetraol diastereomers as a new
 aza-spirocyclic framework
;
_journal_issue 35
_journal_name_full 'New Journal of Chemistry'
_journal_page_first 15956
_journal_page_last 15967
_journal_paper_doi 10.1039/D1NJ02180J
_journal_volume 45
_journal_year 2021
_chemical_absolute_configuration ad
_chemical_formula_moiety 'C20 H29 N O6'
_chemical_formula_sum 'C20 H29 N O6'
_chemical_formula_weight 379.44
_space_group_crystal_system monoclinic
_space_group_IT_number 4
_space_group_name_Hall 'P 2yb'
_space_group_name_H-M_alt 'P 1 21 1'
_atom_sites_solution_hydrogens geom
_atom_sites_solution_primary dual
_audit_creation_date 2021-03-13
_audit_creation_method
;
Olex2 1.3
(compiled 2020.11.12 svn.r5f609507 for OlexSys, GUI svn.r6226)
;
_audit_update_record
;
2021-03-13 deposited with the CCDC.	2021-07-27 downloaded from the CCDC.
;
_cell_angle_alpha 90
_cell_angle_beta 98.638(2)
_cell_angle_gamma 90
_cell_formula_units_Z 2
_cell_length_a 6.5826(2)
_cell_length_b 9.04830(10)
_cell_length_c 16.3477(4)
_cell_measurement_reflns_used 117336
_cell_measurement_temperature 100
_cell_measurement_theta_max 72.60
_cell_measurement_theta_min 4.89
_cell_volume 962.65(4)
_computing_cell_refinement
;
X-Area Recipe 1.33.0.0 (STOE, 2015)
;
_computing_data_collection
;
X-Area Pilatus3_SV 1.31.150.0 (STOE, 2018)
;
_computing_data_reduction
;
X-Area Integrate 1.73.1.0 (STOE, 2018)
X-Area LANA 1.73.2.0 (STOE, 2018)
;
_computing_molecular_graphics 'Olex2 1.3 (Dolomanov et al., 2009)'
_computing_publication_material
;
STOE & Cie GmbH, X-Area, software package for collecting single-crystal or
multi-domain crystal data on STOE area-detector diffractometers, for image 
processing, for the correction and scaling of reflection intensities and 
for outlier rejection, version 1.84, Darmstadt 2018
;
_computing_structure_refinement 'SHELXL 2018/3 (Sheldrick, 2015)'
_computing_structure_solution 'SHELXT  (Sheldrick, 2015)'
_diffrn_ambient_temperature 100.0
_diffrn_detector 'Pilatus3R 300K'
_diffrn_detector_area_resol_mean 5.81
_diffrn_detector_type 'DECTRIS PILATUS3R 300K'
_diffrn_measured_fraction_theta_full 0.999
_diffrn_measured_fraction_theta_max 0.994
_diffrn_measurement_device 'Eulerian 4-circle diffractometer'
_diffrn_measurement_device_type 'Stoe StadiVari'
_diffrn_measurement_method '\w scans'
_diffrn_radiation_collimation '0.6 mm diameter'
_diffrn_radiation_monochromator 'Graded multilayer mirror'
_diffrn_radiation_polarisn_norm 270
_diffrn_radiation_type 'Cu K\a'
_diffrn_radiation_wavelength 1.54186
_diffrn_reflns_av_R_equivalents 0.0521
_diffrn_reflns_av_unetI/netI 0.0201
_diffrn_reflns_Laue_measured_fraction_full 0.999
_diffrn_reflns_Laue_measured_fraction_max 0.994
_diffrn_reflns_limit_h_max 6
_diffrn_reflns_limit_h_min -8
_diffrn_reflns_limit_k_max 9
_diffrn_reflns_limit_k_min -11
_diffrn_reflns_limit_l_max 19
_diffrn_reflns_limit_l_min -19
_diffrn_reflns_number 36055
_diffrn_reflns_point_group_measured_fraction_full 0.943
_diffrn_reflns_point_group_measured_fraction_max 0.920
_diffrn_reflns_theta_full 67.686
_diffrn_reflns_theta_max 71.914
_diffrn_reflns_theta_min 5.474
_diffrn_source 'Genix3D Cu HF'
_diffrn_source_current 0.600
_diffrn_source_power 0.030
_diffrn_source_voltage 50
_exptl_absorpt_coefficient_mu 0.792
_exptl_absorpt_correction_T_max 0.8075
_exptl_absorpt_correction_T_min 0.1634
_exptl_absorpt_correction_type multi-scan
_exptl_absorpt_process_details
;
STOE LANA, J. Koziskova, F. Hahn, J. Richter, J. Kozisek, 
Acta Chimica Slovaca, vol. 9, no. 2, 2016, pp. 136 - 140.
;
_exptl_crystal_colour colorless
_exptl_crystal_density_diffrn 1.309
_exptl_crystal_description block
_exptl_crystal_F_000 408
_exptl_crystal_size_max 0.25
_exptl_crystal_size_mid 0.19
_exptl_crystal_size_min 0.08
_refine_diff_density_max 0.798
_refine_diff_density_min -0.518
_refine_diff_density_rms 0.146
_refine_ls_abs_structure_details
;
 Classical Flack method preferred over Parsons because s.u. lower.
;
_refine_ls_abs_structure_Flack 0.2(5)
_refine_ls_extinction_method none
_refine_ls_goodness_of_fit_ref 1.165
_refine_ls_hydrogen_treatment constr
_refine_ls_matrix_type full
_refine_ls_number_parameters 248
_refine_ls_number_reflns 3471
_refine_ls_number_restraints 1
_refine_ls_restrained_S_all 1.165
_refine_ls_R_factor_all 0.0903
_refine_ls_R_factor_gt 0.0893
_refine_ls_shift/su_max 0.000
_refine_ls_shift/su_mean 0.000
_refine_ls_structure_factor_coef Fsqd
_refine_ls_weighting_details 'w=1/[\s^2^(Fo^2^)+(0.1779P)^2^+0.6477P] where P=(Fo^2^+2Fc^2^)/3'
_refine_ls_weighting_scheme calc
_refine_ls_wR_factor_gt 0.2453
_refine_ls_wR_factor_ref 0.2477
_reflns_Friedel_coverage 0.735
_reflns_Friedel_fraction_full 0.880
_reflns_Friedel_fraction_max 0.836
_reflns_number_gt 3399
_reflns_number_total 3471
_reflns_threshold_expression 'I > 2\s(I)'
_cod_data_source_file d1nj02180j2.cif
_cod_data_source_block 10b
_cod_depositor_comments 'Adding full bibliography for 7060865--7060866.cif.'
_cod_database_code 7060866
_shelx_shelxl_version_number 2018/3
_shelx_space_group_comment
;
The symmetry employed for this shelxl refinement is uniquely defined
by the following loop, which should always be used as a source of
symmetry information in preference to the above space-group names.
They are only intended as comments.
;
_shelx_estimated_absorpt_t_max 0.939
_shelx_estimated_absorpt_t_min 0.827
_olex2_refinement_description
;
1. Fixed Uiso
 At 1.2 times of:
  All C(H) groups, All C(H,H) groups
 At 1.5 times of:
  All C(H,H,H) groups
2.a Ternary CH refined with riding coordinates:
 C4(H4), C7(H7), C9(H9), C15(H15), C16(H16)
2.b Secondary CH2 refined with riding coordinates:
 C3(H3A,H3B), C5(H5A,H5B), C8(H8A,H8B), C10(H10A,H10B), C14(H14A,H14B),
 C17(H17A,H17B)
2.c Idealised Me refined as rotating group:
 C12(H12A,H12B,H12C), C13(H13A,H13B,H13C), C19(H19A,H19B,H19C), C20(H20A,H20B,
 H20C)
;
_olex2_submission_special_instructions 'No special instructions were received'

loop_
_space_group_symop_operation_xyz
'x, y, z'
'-x, y+1/2, -z'

loop_
_atom_site_label
_atom_site_type_symbol
_atom_site_fract_x
_atom_site_fract_y
_atom_site_fract_z
_atom_site_U_iso_or_equiv
_atom_site_adp_type
_atom_site_occupancy
_atom_site_site_symmetry_order
_atom_site_calc_flag
_atom_site_refinement_flags_posn
_atom_site_refinement_flags_adp
_atom_site_refinement_flags_occupancy
_atom_site_disorder_assembly
_atom_site_disorder_group
O1 O -0.6793(5) -0.5064(4) -0.4964(2) 0.0276(8) Uani 1 1 d . . . . .
O2 O -0.8816(5) -0.5019(5) -0.8180(2) 0.0305(9) Uani 1 1 d . . . . .
O3 O -0.4932(6) -0.4313(4) -0.9180(2) 0.0316(9) Uani 1 1 d . . . . .
O4 O -0.5091(6) -0.6492(4) -0.8494(2) 0.0286(9) Uani 1 1 d . . . . .
O5 O -0.0678(6) -0.5968(4) -0.2938(2) 0.0311(9) Uani 1 1 d . . . . .
O6 O -0.0311(6) -0.3497(4) -0.3064(2) 0.0285(9) Uani 1 1 d . . . . .
N1 N -0.5445(6) -0.4883(5) -0.6171(2) 0.0244(9) Uani 1 1 d . . . . .
C1 C -0.5324(7) -0.4980(6) -0.5344(3) 0.0238(10) Uani 1 1 d . . . . .
C2 C -0.3071(7) -0.4972(6) -0.4961(3) 0.0251(10) Uani 1 1 d . . . . .
C3 C -0.1908(8) -0.5022(7) -0.5715(3) 0.0293(11) Uani 1 1 d . . . . .
H3A H -0.073226 -0.432755 -0.563843 0.035 Uiso 1 1 calc R U . . .
H3B H -0.138690 -0.603032 -0.579311 0.035 Uiso 1 1 calc R U . . .
C4 C -0.3485(7) -0.4565(6) -0.6459(3) 0.0250(11) Uani 1 1 d . . . . .
H4 H -0.336939 -0.348164 -0.656372 0.030 Uiso 1 1 calc R U . . .
C5 C -0.3330(8) -0.5430(7) -0.7250(3) 0.0283(11) Uani 1 1 d . . . . .
H5A H -0.216096 -0.503854 -0.750034 0.034 Uiso 1 1 calc R U . . .
H5B H -0.302922 -0.647722 -0.710310 0.034 Uiso 1 1 calc R U . . .
C6 C -0.5261(8) -0.5362(6) -0.7891(3) 0.0252(10) Uani 1 1 d . . . . .
C7 C -0.7266(7) -0.5579(6) -0.7547(3) 0.0260(11) Uani 1 1 d . . . . .
H7 H -0.750091 -0.665421 -0.745475 0.031 Uiso 1 1 calc R U . . .
C8 C -0.7334(7) -0.4711(7) -0.6742(3) 0.0290(12) Uani 1 1 d . . . . .
H8A H -0.756111 -0.365070 -0.687437 0.035 Uiso 1 1 calc R U . . .
H8B H -0.850159 -0.506703 -0.647819 0.035 Uiso 1 1 calc R U . . .
C9 C -0.5650(8) -0.3952(6) -0.8427(3) 0.0278(11) Uani 1 1 d . . . . .
H9 H -0.487866 -0.309063 -0.815076 0.033 Uiso 1 1 calc R U . . .
C10 C -0.7975(9) -0.3709(7) -0.8503(4) 0.0345(13) Uani 1 1 d . . . . .
H10A H -0.827570 -0.282886 -0.818215 0.041 Uiso 1 1 calc R U . . .
H10B H -0.857809 -0.355816 -0.908935 0.041 Uiso 1 1 calc R U . . .
C11 C -0.5028(8) -0.5889(7) -0.9294(3) 0.0295(12) Uani 1 1 d . . . . .
C12 C -0.3066(9) -0.6352(8) -0.9597(4) 0.0370(13) Uani 1 1 d . . . . .
H12A H -0.188332 -0.602925 -0.920019 0.056 Uiso 1 1 calc R U . . .
H12B H -0.300185 -0.589672 -1.013654 0.056 Uiso 1 1 calc R U . . .
H12C H -0.303939 -0.743016 -0.965125 0.056 Uiso 1 1 calc R U . . .
C13 C -0.6953(9) -0.6337(8) -0.9876(4) 0.0366(13) Uani 1 1 d . . . . .
H13A H -0.700686 -0.741616 -0.992528 0.055 Uiso 1 1 calc R U . . .
H13B H -0.692164 -0.589936 -1.042247 0.055 Uiso 1 1 calc R U . . .
H13C H -0.817037 -0.598397 -0.965596 0.055 Uiso 1 1 calc R U . . .
C14 C -0.2552(8) -0.6255(6) -0.4342(3) 0.0258(11) Uani 1 1 d . . . . .
H14A H -0.367472 -0.641211 -0.401072 0.031 Uiso 1 1 calc R U . . .
H14B H -0.232203 -0.718390 -0.463510 0.031 Uiso 1 1 calc R U . . .
C15 C -0.0593(8) -0.5761(6) -0.3794(3) 0.0258(11) Uani 1 1 d . . . . .
H15 H 0.064418 -0.625161 -0.396025 0.031 Uiso 1 1 calc R U . . .
C16 C -0.0484(7) -0.4055(6) -0.3887(3) 0.0241(11) Uani 1 1 d . . . . .
H16 H 0.072097 -0.375595 -0.415568 0.029 Uiso 1 1 calc R U . . .
C17 C -0.2519(7) -0.3601(6) -0.4415(3) 0.0236(10) Uani 1 1 d . . . . .
H17A H -0.233617 -0.271935 -0.475569 0.028 Uiso 1 1 calc R U . . .
H17B H -0.358897 -0.339171 -0.406545 0.028 Uiso 1 1 calc R U . . .
C18 C 0.0264(8) -0.4710(6) -0.2512(3) 0.0311(12) Uani 1 1 d . . . . .
C19 C 0.2597(9) -0.4874(7) -0.2358(4) 0.0370(13) Uani 1 1 d . . . . .
H19A H 0.296989 -0.575255 -0.201714 0.055 Uiso 1 1 calc R U . . .
H19B H 0.321104 -0.399645 -0.206849 0.055 Uiso 1 1 calc R U . . .
H19C H 0.310754 -0.497937 -0.288755 0.055 Uiso 1 1 calc R U . . .
C20 C -0.0680(10) -0.4458(8) -0.1737(3) 0.0380(14) Uani 1 1 d . . . . .
H20A H -0.217624 -0.438281 -0.188134 0.057 Uiso 1 1 calc R U . . .
H20B H -0.013946 -0.353899 -0.147052 0.057 Uiso 1 1 calc R U . . .
H20C H -0.033725 -0.528692 -0.135548 0.057 Uiso 1 1 calc R U . . .

loop_
_atom_site_aniso_label
_atom_site_aniso_U_11
_atom_site_aniso_U_22
_atom_site_aniso_U_33
_atom_site_aniso_U_23
_atom_site_aniso_U_13
_atom_site_aniso_U_12
O1 0.0255(17) 0.023(2) 0.0339(17) -0.0018(15) 0.0022(13) -0.0037(14)
O2 0.0253(17) 0.031(2) 0.0329(17) -0.0005(17) -0.0032(13) 0.0016(16)
O3 0.038(2) 0.023(2) 0.0349(19) 0.0033(16) 0.0073(15) 0.0008(15)
O4 0.0344(19) 0.0178(19) 0.0325(19) -0.0029(15) 0.0014(14) 0.0034(15)
O5 0.037(2) 0.0183(19) 0.035(2) 0.0005(16) -0.0034(15) -0.0041(15)
O6 0.0324(19) 0.0166(19) 0.0338(19) -0.0023(16) -0.0035(14) 0.0034(14)
N1 0.0163(18) 0.021(2) 0.035(2) -0.0014(18) 0.0003(15) -0.0024(16)
C1 0.023(2) 0.010(2) 0.037(2) -0.0027(19) -0.0008(18) 0.0007(18)
C2 0.025(2) 0.016(2) 0.033(2) -0.001(2) 0.0008(18) -0.0012(19)
C3 0.024(2) 0.030(3) 0.032(2) -0.002(2) -0.0002(18) 0.003(2)
C4 0.021(2) 0.019(3) 0.034(2) -0.002(2) 0.0003(17) -0.0008(18)
C5 0.022(2) 0.029(3) 0.033(2) 0.000(2) 0.0017(18) 0.004(2)
C6 0.031(2) 0.015(2) 0.028(2) -0.0023(19) 0.0000(18) 0.0003(19)
C7 0.020(2) 0.023(3) 0.033(2) 0.000(2) -0.0020(17) -0.0012(19)
C8 0.022(2) 0.031(3) 0.033(2) -0.002(2) -0.0006(18) -0.001(2)
C9 0.030(3) 0.016(3) 0.036(3) 0.000(2) 0.0016(19) 0.000(2)
C10 0.039(3) 0.026(3) 0.037(3) 0.001(2) 0.002(2) 0.010(2)
C11 0.027(3) 0.028(3) 0.032(3) 0.000(2) 0.0007(19) 0.003(2)
C12 0.033(3) 0.039(4) 0.038(3) -0.006(3) 0.002(2) 0.002(3)
C13 0.033(3) 0.037(4) 0.037(3) -0.005(2) -0.003(2) 0.002(2)
C14 0.028(2) 0.013(3) 0.035(3) -0.001(2) -0.0028(19) -0.0012(19)
C15 0.026(2) 0.013(3) 0.037(3) 0.000(2) 0.001(2) 0.0012(18)
C16 0.023(2) 0.017(3) 0.031(2) 0.0008(19) -0.0003(18) -0.0017(18)
C17 0.022(2) 0.014(3) 0.032(2) 0.000(2) -0.0018(17) -0.0008(18)
C18 0.036(3) 0.017(3) 0.037(3) 0.000(2) -0.006(2) -0.001(2)
C19 0.037(3) 0.024(3) 0.045(3) -0.002(2) -0.010(2) 0.001(2)
C20 0.045(3) 0.032(3) 0.034(3) -0.002(2) -0.002(2) 0.001(3)

loop_
_atom_type_symbol
_atom_type_description
_atom_type_scat_dispersion_real
_atom_type_scat_dispersion_imag
_atom_type_scat_source
C C 0.0181 0.0091 'International Tables Vol C Tables 4.2.6.8 and 6.1.1.4'
H H 0.0000 0.0000 'International Tables Vol C Tables 4.2.6.8 and 6.1.1.4'
N N 0.0311 0.0180 'International Tables Vol C Tables 4.2.6.8 and 6.1.1.4'
O O 0.0492 0.0322 'International Tables Vol C Tables 4.2.6.8 and 6.1.1.4'

loop_
_geom_angle_atom_site_label_1
_geom_angle_atom_site_label_2
_geom_angle_atom_site_label_3
_geom_angle
_geom_angle_site_symmetry_1
_geom_angle_site_symmetry_3
_geom_angle_publ_flag
C7 O2 C10 106.6(4) . . ?
C9 O3 C11 109.0(4) . . ?
C11 O4 C6 111.9(4) . . ?
C15 O5 C18 107.3(4) . . ?
C16 O6 C18 107.3(4) . . ?
C1 N1 C4 114.4(4) . . ?
C1 N1 C8 124.8(4) . . ?
C8 N1 C4 118.9(4) . . ?
O1 C1 N1 125.5(4) . . ?
O1 C1 C2 125.8(4) . . ?
N1 C1 C2 108.7(4) . . ?
C1 C2 C3 103.9(4) . . ?
C1 C2 C14 111.9(4) . . ?
C1 C2 C17 111.9(4) . . ?
C14 C2 C3 114.4(4) . . ?
C17 C2 C3 112.5(4) . . ?
C17 C2 C14 102.5(4) . . ?
C2 C3 H3A 110.6 . . ?
C2 C3 H3B 110.6 . . ?
H3A C3 H3B 108.8 . . ?
C4 C3 C2 105.5(4) . . ?
C4 C3 H3A 110.6 . . ?
C4 C3 H3B 110.6 . . ?
N1 C4 C3 102.5(4) . . ?
N1 C4 H4 109.9 . . ?
N1 C4 C5 110.2(4) . . ?
C3 C4 H4 109.9 . . ?
C5 C4 C3 114.2(4) . . ?
C5 C4 H4 109.9 . . ?
C4 C5 H5A 108.8 . . ?
C4 C5 H5B 108.8 . . ?
H5A C5 H5B 107.6 . . ?
C6 C5 C4 114.0(4) . . ?
C6 C5 H5A 108.8 . . ?
C6 C5 H5B 108.8 . . ?
O4 C6 C5 107.5(4) . . ?
O4 C6 C7 108.9(4) . . ?
O4 C6 C9 102.8(4) . . ?
C5 C6 C7 114.9(4) . . ?
C5 C6 C9 118.2(5) . . ?
C7 C6 C9 103.7(4) . . ?
O2 C7 C6 104.5(4) . . ?
O2 C7 H7 110.1 . . ?
O2 C7 C8 109.1(4) . . ?
C6 C7 H7 110.1 . . ?
C6 C7 C8 112.9(4) . . ?
C8 C7 H7 110.1 . . ?
N1 C8 C7 111.4(4) . . ?
N1 C8 H8A 109.4 . . ?
N1 C8 H8B 109.4 . . ?
C7 C8 H8A 109.4 . . ?
C7 C8 H8B 109.4 . . ?
H8A C8 H8B 108.0 . . ?
O3 C9 C6 104.6(4) . . ?
O3 C9 H9 111.0 . . ?
O3 C9 C10 114.9(4) . . ?
C6 C9 H9 111.0 . . ?
C10 C9 C6 104.0(4) . . ?
C10 C9 H9 111.0 . . ?
O2 C10 C9 106.6(4) . . ?
O2 C10 H10A 110.4 . . ?
O2 C10 H10B 110.4 . . ?
C9 C10 H10A 110.4 . . ?
C9 C10 H10B 110.4 . . ?
H10A C10 H10B 108.6 . . ?
O3 C11 C12 107.1(5) . . ?
O3 C11 C13 111.2(5) . . ?
O4 C11 O3 105.6(4) . . ?
O4 C11 C12 109.8(5) . . ?
O4 C11 C13 109.7(5) . . ?
C12 C11 C13 113.2(5) . . ?
C11 C12 H12A 109.5 . . ?
C11 C12 H12B 109.5 . . ?
C11 C12 H12C 109.5 . . ?
H12A C12 H12B 109.5 . . ?
H12A C12 H12C 109.5 . . ?
H12B C12 H12C 109.5 . . ?
C11 C13 H13A 109.5 . . ?
C11 C13 H13B 109.5 . . ?
C11 C13 H13C 109.5 . . ?
H13A C13 H13B 109.5 . . ?
H13A C13 H13C 109.5 . . ?
H13B C13 H13C 109.5 . . ?
C2 C14 H14A 110.9 . . ?
C2 C14 H14B 110.9 . . ?
H14A C14 H14B 108.9 . . ?
C15 C14 C2 104.4(4) . . ?
C15 C14 H14A 110.9 . . ?
C15 C14 H14B 110.9 . . ?
O5 C15 C14 112.7(4) . . ?
O5 C15 H15 111.3 . . ?
O5 C15 C16 103.6(4) . . ?
C14 C15 H15 111.3 . . ?
C14 C15 C16 106.4(4) . . ?
C16 C15 H15 111.3 . . ?
O6 C16 C15 104.9(4) . . ?
O6 C16 H16 111.3 . . ?
O6 C16 C17 112.0(4) . . ?
C15 C16 H16 111.3 . . ?
C17 C16 C15 105.7(4) . . ?
C17 C16 H16 111.3 . . ?
C2 C17 H17A 111.2 . . ?
C2 C17 H17B 111.2 . . ?
C16 C17 C2 102.7(4) . . ?
C16 C17 H17A 111.2 . . ?
C16 C17 H17B 111.2 . . ?
H17A C17 H17B 109.1 . . ?
O5 C18 O6 104.5(4) . . ?
O5 C18 C19 110.9(5) . . ?
O5 C18 C20 109.0(5) . . ?
O6 C18 C19 110.1(5) . . ?
O6 C18 C20 107.9(5) . . ?
C20 C18 C19 114.0(5) . . ?
C18 C19 H19A 109.5 . . ?
C18 C19 H19B 109.5 . . ?
C18 C19 H19C 109.5 . . ?
H19A C19 H19B 109.5 . . ?
H19A C19 H19C 109.5 . . ?
H19B C19 H19C 109.5 . . ?
C18 C20 H20A 109.5 . . ?
C18 C20 H20B 109.5 . . ?
C18 C20 H20C 109.5 . . ?
H20A C20 H20B 109.5 . . ?
H20A C20 H20C 109.5 . . ?
H20B C20 H20C 109.5 . . ?

loop_
_geom_bond_atom_site_label_1
_geom_bond_atom_site_label_2
_geom_bond_distance
_geom_bond_site_symmetry_2
_geom_bond_publ_flag
O1 C1 1.228(6) . ?
O2 C7 1.433(6) . ?
O2 C10 1.441(8) . ?
O3 C9 1.421(7) . ?
O3 C11 1.438(8) . ?
O4 C6 1.437(6) . ?
O4 C11 1.422(7) . ?
O5 C15 1.422(6) . ?
O5 C18 1.426(6) . ?
O6 C16 1.426(6) . ?
O6 C18 1.435(6) . ?
N1 C1 1.344(6) . ?
N1 C4 1.467(6) . ?
N1 C8 1.448(6) . ?
C1 C2 1.521(6) . ?
C2 C3 1.546(7) . ?
C2 C14 1.544(7) . ?
C2 C17 1.539(7) . ?
C3 H3A 0.9900 . ?
C3 H3B 0.9900 . ?
C3 C4 1.533(6) . ?
C4 H4 1.0000 . ?
C4 C5 1.528(7) . ?
C5 H5A 0.9900 . ?
C5 H5B 0.9900 . ?
C5 C6 1.523(7) . ?
C6 C7 1.523(7) . ?
C6 C9 1.547(7) . ?
C7 H7 1.0000 . ?
C7 C8 1.538(7) . ?
C8 H8A 0.9900 . ?
C8 H8B 0.9900 . ?
C9 H9 1.0000 . ?
C9 C10 1.533(7) . ?
C10 H10A 0.9900 . ?
C10 H10B 0.9900 . ?
C11 C12 1.511(8) . ?
C11 C13 1.521(7) . ?
C12 H12A 0.9800 . ?
C12 H12B 0.9800 . ?
C12 H12C 0.9800 . ?
C13 H13A 0.9800 . ?
C13 H13B 0.9800 . ?
C13 H13C 0.9800 . ?
C14 H14A 0.9900 . ?
C14 H14B 0.9900 . ?
C14 C15 1.522(6) . ?
C15 H15 1.0000 . ?
C15 C16 1.554(7) . ?
C16 H16 1.0000 . ?
C16 C17 1.537(6) . ?
C17 H17A 0.9900 . ?
C17 H17B 0.9900 . ?
C18 C19 1.525(8) . ?
C18 C20 1.511(8) . ?
C19 H19A 0.9800 . ?
C19 H19B 0.9800 . ?
C19 H19C 0.9800 . ?
C20 H20A 0.9800 . ?
C20 H20B 0.9800 . ?
C20 H20C 0.9800 . ?

loop_
_geom_torsion_atom_site_label_1
_geom_torsion_atom_site_label_2
_geom_torsion_atom_site_label_3
_geom_torsion_atom_site_label_4
_geom_torsion
_geom_torsion_site_symmetry_1
_geom_torsion_site_symmetry_2
_geom_torsion_site_symmetry_3
_geom_torsion_site_symmetry_4
_geom_torsion_publ_flag
O1 C1 C2 C3 174.1(5) . . . . ?
O1 C1 C2 C14 50.2(7) . . . . ?
O1 C1 C2 C17 -64.3(7) . . . . ?
O2 C7 C8 N1 -161.6(4) . . . . ?
O3 C9 C10 O2 103.6(5) . . . . ?
O4 C6 C7 O2 -77.1(5) . . . . ?
O4 C6 C7 C8 164.4(4) . . . . ?
O4 C6 C9 O3 -20.4(5) . . . . ?
O4 C6 C9 C10 100.5(5) . . . . ?
O5 C15 C16 O6 5.6(5) . . . . ?
O5 C15 C16 C17 -113.0(4) . . . . ?
O6 C16 C17 C2 -143.6(4) . . . . ?
N1 C1 C2 C3 -5.8(6) . . . . ?
N1 C1 C2 C14 -129.7(5) . . . . ?
N1 C1 C2 C17 115.8(5) . . . . ?
N1 C4 C5 C6 46.0(6) . . . . ?
C1 N1 C4 C3 20.0(6) . . . . ?
C1 N1 C4 C5 141.9(5) . . . . ?
C1 N1 C8 C7 -143.3(5) . . . . ?
C1 C2 C3 C4 17.4(5) . . . . ?
C1 C2 C14 C15 -158.9(4) . . . . ?
C1 C2 C17 C16 162.3(4) . . . . ?
C2 C3 C4 N1 -21.9(5) . . . . ?
C2 C3 C4 C5 -141.1(5) . . . . ?
C2 C14 C15 O5 133.1(4) . . . . ?
C2 C14 C15 C16 20.2(5) . . . . ?
C3 C2 C14 C15 83.3(5) . . . . ?
C3 C2 C17 C16 -81.2(5) . . . . ?
C3 C4 C5 C6 160.7(5) . . . . ?
C4 N1 C1 O1 170.9(5) . . . . ?
C4 N1 C1 C2 -9.2(6) . . . . ?
C4 N1 C8 C7 53.0(6) . . . . ?
C4 C5 C6 O4 -166.0(4) . . . . ?
C4 C5 C6 C7 -44.7(7) . . . . ?
C4 C5 C6 C9 78.4(6) . . . . ?
C5 C6 C7 O2 162.3(5) . . . . ?
C5 C6 C7 C8 43.9(7) . . . . ?
C5 C6 C9 O3 97.8(5) . . . . ?
C5 C6 C9 C10 -141.3(5) . . . . ?
C6 O4 C11 O3 6.2(5) . . . . ?
C6 O4 C11 C12 121.4(5) . . . . ?
C6 O4 C11 C13 -113.6(5) . . . . ?
C6 C7 C8 N1 -45.9(6) . . . . ?
C6 C9 C10 O2 -10.1(5) . . . . ?
C7 O2 C10 C9 31.2(5) . . . . ?
C7 C6 C9 O3 -133.7(4) . . . . ?
C7 C6 C9 C10 -12.9(5) . . . . ?
C8 N1 C1 O1 6.5(9) . . . . ?
C8 N1 C1 C2 -173.6(5) . . . . ?
C8 N1 C4 C3 -174.6(5) . . . . ?
C8 N1 C4 C5 -52.7(6) . . . . ?
C9 O3 C11 O4 -20.3(6) . . . . ?
C9 O3 C11 C12 -137.3(5) . . . . ?
C9 O3 C11 C13 98.6(5) . . . . ?
C9 C6 C7 O2 31.8(5) . . . . ?
C9 C6 C7 C8 -86.6(5) . . . . ?
C10 O2 C7 C6 -39.7(5) . . . . ?
C10 O2 C7 C8 81.3(5) . . . . ?
C11 O3 C9 C6 25.4(5) . . . . ?
C11 O3 C9 C10 -88.0(6) . . . . ?
C11 O4 C6 C5 -116.8(5) . . . . ?
C11 O4 C6 C7 118.2(4) . . . . ?
C11 O4 C6 C9 8.6(5) . . . . ?
C14 C2 C3 C4 139.7(4) . . . . ?
C14 C2 C17 C16 42.2(4) . . . . ?
C14 C15 C16 O6 124.6(4) . . . . ?
C14 C15 C16 C17 6.0(6) . . . . ?
C15 O5 C18 O6 36.1(5) . . . . ?
C15 O5 C18 C19 -82.5(5) . . . . ?
C15 O5 C18 C20 151.3(4) . . . . ?
C15 C16 C17 C2 -29.8(5) . . . . ?
C16 O6 C18 O5 -31.9(5) . . . . ?
C16 O6 C18 C19 87.2(5) . . . . ?
C16 O6 C18 C20 -147.9(4) . . . . ?
C17 C2 C3 C4 -103.8(5) . . . . ?
C17 C2 C14 C15 -38.8(5) . . . . ?
C18 O5 C15 C14 -140.0(4) . . . . ?
C18 O5 C15 C16 -25.4(5) . . . . ?
C18 O6 C16 C15 16.0(5) . . . . ?
C18 O6 C16 C17 130.2(4) . . . . ?
